data_1553029
loop_
_publ_author_name
'Cao, Yanchun'
'Zhang, Yanlu'
'Zhang, Lei'
'Zhang, Dan'
'Leng, Xuebing'
'Huang, Zheng'

_publ_section_title
;
 Selective synthesis of secondary benzylic (Z)-allylboronates by
 Fe-catalyzed 1,4-hydroboration of 1-aryl-substituted 1,3-dienes
;
_journal_issue 9
_journal_name_full 'Org. Chem. Front.'
_journal_page_first 1101
_journal_paper_doi 10.1039/C4QO00206G
_journal_volume 1
_journal_year 2014
_chemical_formula_sum 'C20 H26 Cl2 Fe N2'
_chemical_formula_weight 421.18
_space_group_IT_number 14
_space_group_name_Hall '-P 2yn'
_space_group_name_H-M_alt 'P 1 21/n 1'
_symmetry_cell_setting monoclinic
_symmetry_space_group_name_H-M 'P 1 21/n 1'
_atom_sites_solution_hydrogens geom
_atom_sites_solution_primary direct
_atom_sites_solution_secondary difmap
_audit_creation_method SHELXL-97
_cell_angle_alpha 90.00
_cell_angle_beta 90.178(3)
_cell_angle_gamma 90.00
_cell_formula_units_Z 4
_cell_length_a 9.0055(13)
_cell_length_b 15.940(2)
_cell_length_c 14.422(2)
_cell_measurement_reflns_used 4062
_cell_measurement_temperature 140(2)
_cell_measurement_theta_max 32.81
_cell_measurement_theta_min 2.56
_cell_volume 2070.2(5)
_computing_cell_refinement 'Bruker SAINT'
_computing_data_collection 'Bruker APEX2'
_computing_data_reduction 'Bruker SAINT'
_computing_molecular_graphics 'Bruker SHELXTL'
_computing_publication_material 'Bruker SHELXTL'
_computing_structure_refinement 'SHELXL-97 (Sheldrick, 2008)'
_computing_structure_solution 'SHELXS-97 (Sheldrick, 2008)'
_diffrn_ambient_temperature 140(2)
_diffrn_measured_fraction_theta_full 0.982
_diffrn_measured_fraction_theta_max 0.982
_diffrn_measurement_device_type 'Bruker APEX-II CCD'
_diffrn_measurement_method '\f and \w scans'
_diffrn_radiation_monochromator graphite
_diffrn_radiation_source 'fine-focus sealed tube'
_diffrn_radiation_type MoK\a
_diffrn_radiation_wavelength 0.71073
_diffrn_reflns_av_R_equivalents 0.0750
_diffrn_reflns_av_sigmaI/netI 0.0902
_diffrn_reflns_limit_h_max 13
_diffrn_reflns_limit_h_min -12
_diffrn_reflns_limit_k_max 24
_diffrn_reflns_limit_k_min -24
_diffrn_reflns_limit_l_max 21
_diffrn_reflns_limit_l_min -16
_diffrn_reflns_number 23426
_diffrn_reflns_theta_full 33.11
_diffrn_reflns_theta_max 33.11
_diffrn_reflns_theta_min 1.90
_exptl_absorpt_coefficient_mu 0.991
_exptl_absorpt_correction_T_max 0.9804
_exptl_absorpt_correction_T_min 0.8417
_exptl_absorpt_correction_type multi-scan
_exptl_absorpt_process_details sadabs
_exptl_crystal_colour red
_exptl_crystal_density_diffrn 1.351
_exptl_crystal_density_method 'not measured'
_exptl_crystal_description plate
_exptl_crystal_F_000 880
_exptl_crystal_size_max 0.18
_exptl_crystal_size_mid 0.13
_exptl_crystal_size_min 0.02
_refine_diff_density_max 0.627
_refine_diff_density_min -0.744
_refine_diff_density_rms 0.099
_refine_ls_extinction_method none
_refine_ls_goodness_of_fit_ref 1.074
_refine_ls_hydrogen_treatment constr
_refine_ls_matrix_type full
_refine_ls_number_parameters 232
_refine_ls_number_reflns 7729
_refine_ls_number_restraints 0
_refine_ls_restrained_S_all 1.074
_refine_ls_R_factor_all 0.0996
_refine_ls_R_factor_gt 0.0521
_refine_ls_shift/su_max 0.010
_refine_ls_shift/su_mean 0.002
_refine_ls_structure_factor_coef Fsqd
_refine_ls_weighting_details 'calc w=1/[\s^2^(Fo^2^)+(0.0375P)^2^+0.0000P] where P=(Fo^2^+2Fc^2^)/3'
_refine_ls_weighting_scheme calc
_refine_ls_wR_factor_gt 0.1000
_refine_ls_wR_factor_ref 0.1152
_reflns_number_gt 4939
_reflns_number_total 7729
_reflns_threshold_expression >2sigma(I)
_cod_data_source_file c4qo00206g2.cif
_cod_data_source_block dm13109
_cod_depositor_comments
;
The following automatic conversions were performed:

data item '_symmetry_cell_setting' value 'Monoclinic' was changed to
'monoclinic' in accordance with the
/home/saulius/struct/COD-crude-data/automatic-downloads/DataCite-retrospective/RSC/depositions/lib/dictionaries/cif_core.dic
dictionary named 'cif_core.dic' version 2.4.2 last updated on
2011-04-26.

Automatic conversion script
Id: cif_fix_values 6909 2019-04-08 15:41:33Z antanas 
;
_cod_original_cell_volume 2070.3(5)
_cod_original_sg_symbol_H-M P2(1)/n
_cod_database_code 1553029

loop_
_symmetry_equiv_pos_as_xyz
'x, y, z'
'-x+1/2, y+1/2, -z+1/2'
'-x, -y, -z'
'x-1/2, -y-1/2, z-1/2'

loop_
_atom_site_label
_atom_site_type_symbol
_atom_site_fract_x
_atom_site_fract_y
_atom_site_fract_z
_atom_site_U_iso_or_equiv
_atom_site_adp_type
_atom_site_occupancy
_atom_site_symmetry_multiplicity
_atom_site_calc_flag
_atom_site_refinement_flags
Fe1 Fe 0.93286(3) 0.394769(17) 0.18860(2) 0.01788(8) Uani 1 1 d .
Cl1 Cl 0.96312(6) 0.50910(3) 0.27585(5) 0.03092(14) Uani 1 1 d .
Cl2 Cl 1.06292(6) 0.37760(4) 0.05874(4) 0.03283(14) Uani 1 1 d .
N1 N 0.91060(18) 0.28300(10) 0.26584(12) 0.0179(3) Uani 1 1 d .
N2 N 0.70075(18) 0.37416(10) 0.18670(13) 0.0184(3) Uani 1 1 d .
C1 C 1.0349(2) 0.23208(12) 0.29773(15) 0.0199(4) Uani 1 1 d .
C2 C 1.1070(2) 0.25481(13) 0.38125(16) 0.0220(4) Uani 1 1 d .
C3 C 1.2257(2) 0.20404(14) 0.40965(17) 0.0268(5) Uani 1 1 d .
H3 H 1.2766 0.2170 0.4656 0.032 Uiso 1 1 calc R
C4 C 1.2703(2) 0.13585(13) 0.35845(18) 0.0273(5) Uani 1 1 d .
H4 H 1.3494 0.1015 0.3801 0.033 Uiso 1 1 calc R
C5 C 1.2001(2) 0.11721(13) 0.27534(18) 0.0274(5) Uani 1 1 d .
H5 H 1.2342 0.0712 0.2394 0.033 Uiso 1 1 calc R
C6 C 1.0799(2) 0.16491(12) 0.24334(16) 0.0224(4) Uani 1 1 d .
C7 C 1.0063(2) 0.14068(13) 0.15129(16) 0.0246(5) Uani 1 1 d .
H7 H 0.9262 0.1825 0.1380 0.029 Uiso 1 1 calc R
C8 C 1.1164(3) 0.14302(16) 0.07109(19) 0.0366(6) Uani 1 1 d .
H8A H 1.1953 0.1018 0.0821 0.055 Uiso 1 1 calc R
H8B H 1.1600 0.1992 0.0666 0.055 Uiso 1 1 calc R
H8C H 1.0647 0.1295 0.0131 0.055 Uiso 1 1 calc R
C9 C 0.9343(3) 0.05384(15) 0.1579(2) 0.0389(6) Uani 1 1 d .
H9A H 0.8839 0.0408 0.0993 0.058 Uiso 1 1 calc R
H9B H 0.8618 0.0536 0.2085 0.058 Uiso 1 1 calc R
H9C H 1.0110 0.0116 0.1702 0.058 Uiso 1 1 calc R
C10 C 1.0639(3) 0.33065(14) 0.43852(17) 0.0278(5) Uani 1 1 d .
H10 H 0.9749 0.3570 0.4088 0.033 Uiso 1 1 calc R
C11 C 1.0213(3) 0.30455(18) 0.5359(2) 0.0479(7) Uani 1 1 d .
H11A H 0.9421 0.2625 0.5330 0.072 Uiso 1 1 calc R
H11B H 0.9864 0.3537 0.5704 0.072 Uiso 1 1 calc R
H11C H 1.1081 0.2806 0.5674 0.072 Uiso 1 1 calc R
C12 C 1.1876(3) 0.39607(15) 0.4414(2) 0.0399(6) Uani 1 1 d .
H12A H 1.1531 0.4458 0.4750 0.060 Uiso 1 1 calc R
H12B H 1.2146 0.4119 0.3780 0.060 Uiso 1 1 calc R
H12C H 1.2746 0.3725 0.4730 0.060 Uiso 1 1 calc R
C13 C 0.7359(3) 0.19326(14) 0.35199(18) 0.0309(5) Uani 1 1 d .
H13A H 0.8261 0.1686 0.3787 0.046 Uiso 1 1 calc R
H13B H 0.6810 0.1502 0.3176 0.046 Uiso 1 1 calc R
H13C H 0.6734 0.2154 0.4018 0.046 Uiso 1 1 calc R
C14 C 0.7772(2) 0.26251(12) 0.28807(15) 0.0191(4) Uani 1 1 d .
C15 C 0.6560(2) 0.31279(12) 0.24485(15) 0.0199(4) Uani 1 1 d .
C16 C 0.5080(2) 0.29630(14) 0.26024(17) 0.0277(5) Uani 1 1 d .
H16 H 0.4786 0.2541 0.3029 0.033 Uiso 1 1 calc R
C17 C 0.4024(2) 0.34294(15) 0.21187(18) 0.0307(5) Uani 1 1 d .
H17 H 0.2996 0.3322 0.2201 0.037 Uiso 1 1 calc R
C18 C 0.4483(2) 0.40450(14) 0.15227(18) 0.0292(5) Uani 1 1 d .
H18 H 0.3773 0.4365 0.1187 0.035 Uiso 1 1 calc R
C19 C 0.5991(2) 0.41993(13) 0.14112(16) 0.0221(4) Uani 1 1 d .
C20 C 0.6565(3) 0.48628(14) 0.07667(17) 0.0286(5) Uani 1 1 d .
H20A H 0.7484 0.5101 0.1020 0.043 Uiso 1 1 calc R
H20B H 0.5820 0.5307 0.0700 0.043 Uiso 1 1 calc R
H20C H 0.6765 0.4614 0.0159 0.043 Uiso 1 1 calc R

loop_
_atom_site_aniso_label
_atom_site_aniso_U_11
_atom_site_aniso_U_22
_atom_site_aniso_U_33
_atom_site_aniso_U_23
_atom_site_aniso_U_13
_atom_site_aniso_U_12
Fe1 0.01453(13) 0.01706(13) 0.02205(17) 0.00266(12) 0.00180(10) -0.00112(10)
Cl1 0.0316(3) 0.0216(3) 0.0395(4) -0.0040(2) -0.0043(2) -0.0058(2)
Cl2 0.0309(3) 0.0416(3) 0.0260(3) 0.0021(2) 0.0090(2) 0.0018(2)
N1 0.0176(8) 0.0153(7) 0.0206(10) 0.0007(6) -0.0003(7) -0.0002(6)
N2 0.0168(8) 0.0163(8) 0.0220(10) -0.0010(6) -0.0001(7) -0.0008(6)
C1 0.0179(9) 0.0181(9) 0.0235(12) 0.0062(8) 0.0011(8) 0.0008(7)
C2 0.0220(10) 0.0198(10) 0.0244(12) 0.0048(8) -0.0002(8) 0.0002(7)
C3 0.0234(11) 0.0280(11) 0.0290(14) 0.0062(9) -0.0050(9) 0.0007(8)
C4 0.0220(11) 0.0244(10) 0.0355(15) 0.0079(9) -0.0010(9) 0.0037(8)
C5 0.0228(11) 0.0214(11) 0.0378(15) 0.0007(9) 0.0002(9) 0.0036(8)
C6 0.0204(10) 0.0198(10) 0.0269(13) 0.0037(8) 0.0016(8) -0.0005(7)
C7 0.0257(11) 0.0237(10) 0.0243(13) 0.0002(9) 0.0004(9) 0.0042(8)
C8 0.0427(15) 0.0381(14) 0.0291(15) -0.0035(11) 0.0059(11) -0.0011(11)
C9 0.0420(15) 0.0310(13) 0.0437(17) 0.0016(11) -0.0121(12) -0.0087(10)
C10 0.0314(12) 0.0273(11) 0.0246(13) -0.0002(9) -0.0051(9) 0.0034(9)
C11 0.0642(19) 0.0518(17) 0.0276(16) 0.0030(12) 0.0103(13) 0.0194(14)
C12 0.0438(15) 0.0310(13) 0.0447(17) -0.0092(12) -0.0117(13) -0.0020(11)
C13 0.0303(12) 0.0281(12) 0.0343(15) 0.0120(10) 0.0061(10) -0.0032(9)
C14 0.0228(10) 0.0168(9) 0.0178(11) 0.0011(7) 0.0036(8) -0.0006(7)
C15 0.0179(9) 0.0193(9) 0.0226(12) -0.0014(8) 0.0007(8) -0.0013(7)
C16 0.0224(10) 0.0325(12) 0.0283(14) 0.0028(9) 0.0090(9) -0.0049(9)
C17 0.0156(10) 0.0396(13) 0.0369(15) -0.0032(11) 0.0041(9) -0.0008(9)
C18 0.0204(10) 0.0293(12) 0.0378(14) -0.0034(10) -0.0087(9) 0.0045(8)
C19 0.0211(10) 0.0196(9) 0.0256(12) -0.0039(8) -0.0033(8) 0.0014(7)
C20 0.0305(12) 0.0241(11) 0.0310(14) 0.0065(9) -0.0064(10) 0.0015(9)

loop_
_atom_type_symbol
_atom_type_description
_atom_type_scat_dispersion_real
_atom_type_scat_dispersion_imag
_atom_type_scat_source
C C 0.0033 0.0016 'International Tables Vol C Tables 4.2.6.8 and 6.1.1.4'
H H 0.0000 0.0000 'International Tables Vol C Tables 4.2.6.8 and 6.1.1.4'
N N 0.0061 0.0033 'International Tables Vol C Tables 4.2.6.8 and 6.1.1.4'
Cl Cl 0.1484 0.1585 'International Tables Vol C Tables 4.2.6.8 and 6.1.1.4'
Fe Fe 0.3463 0.8444 'International Tables Vol C Tables 4.2.6.8 and 6.1.1.4'

loop_
_geom_angle_atom_site_label_1
_geom_angle_atom_site_label_2
_geom_angle_atom_site_label_3
_geom_angle
N1 Fe1 N2 77.32(6)
N1 Fe1 Cl2 113.00(5)
N2 Fe1 Cl2 119.45(5)
N1 Fe1 Cl1 113.79(5)
N2 Fe1 Cl1 104.66(5)
Cl2 Fe1 Cl1 120.71(3)
C14 N1 C1 119.81(17)
C14 N1 Fe1 115.85(13)
C1 N1 Fe1 124.27(12)
C19 N2 C15 119.58(17)
C19 N2 Fe1 126.49(14)
C15 N2 Fe1 113.63(13)
C6 C1 C2 122.98(19)
C6 C1 N1 118.51(19)
C2 C1 N1 118.49(18)
C3 C2 C1 116.7(2)
C3 C2 C10 119.9(2)
C1 C2 C10 123.42(18)
C4 C3 C2 121.6(2)
C4 C3 H3 119.2
C2 C3 H3 119.2
C3 C4 C5 120.1(2)
C3 C4 H4 120.0
C5 C4 H4 120.0
C4 C5 C6 121.3(2)
C4 C5 H5 119.4
C6 C5 H5 119.4
C1 C6 C5 117.4(2)
C1 C6 C7 123.89(19)
C5 C6 C7 118.74(19)
C8 C7 C9 110.2(2)
C8 C7 C6 111.73(19)
C9 C7 C6 110.86(19)
C8 C7 H7 108.0
C9 C7 H7 108.0
C6 C7 H7 108.0
C7 C8 H8A 109.5
C7 C8 H8B 109.5
H8A C8 H8B 109.5
C7 C8 H8C 109.5
H8A C8 H8C 109.5
H8B C8 H8C 109.5
C7 C9 H9A 109.5
C7 C9 H9B 109.5
H9A C9 H9B 109.5
C7 C9 H9C 109.5
H9A C9 H9C 109.5
H9B C9 H9C 109.5
C11 C10 C2 110.63(19)
C11 C10 C12 110.4(2)
C2 C10 C12 111.80(19)
C11 C10 H10 107.9
C2 C10 H10 107.9
C12 C10 H10 107.9
C10 C11 H11A 109.5
C10 C11 H11B 109.5
H11A C11 H11B 109.5
C10 C11 H11C 109.5
H11A C11 H11C 109.5
H11B C11 H11C 109.5
C10 C12 H12A 109.5
C10 C12 H12B 109.5
H12A C12 H12B 109.5
C10 C12 H12C 109.5
H12A C12 H12C 109.5
H12B C12 H12C 109.5
C14 C13 H13A 109.5
C14 C13 H13B 109.5
H13A C13 H13B 109.5
C14 C13 H13C 109.5
H13A C13 H13C 109.5
H13B C13 H13C 109.5
N1 C14 C13 125.37(19)
N1 C14 C15 116.29(18)
C13 C14 C15 118.34(18)
N2 C15 C16 121.9(2)
N2 C15 C14 115.46(17)
C16 C15 C14 122.6(2)
C15 C16 C17 118.5(2)
C15 C16 H16 120.8
C17 C16 H16 120.8
C18 C17 C16 119.4(2)
C18 C17 H17 120.3
C16 C17 H17 120.3
C17 C18 C19 119.8(2)
C17 C18 H18 120.1
C19 C18 H18 120.1
N2 C19 C18 120.9(2)
N2 C19 C20 116.80(18)
C18 C19 C20 122.3(2)
C19 C20 H20A 109.5
C19 C20 H20B 109.5
H20A C20 H20B 109.5
C19 C20 H20C 109.5
H20A C20 H20C 109.5
H20B C20 H20C 109.5

loop_
_geom_bond_atom_site_label_1
_geom_bond_atom_site_label_2
_geom_bond_distance
Fe1 N1 2.1111(16)
Fe1 N2 2.1160(17)
Fe1 Cl2 2.2289(7)
Fe1 Cl1 2.2309(7)
N1 C14 1.286(2)
N1 C1 1.456(3)
N2 C19 1.341(3)
N2 C15 1.351(3)
C1 C6 1.389(3)
C1 C2 1.414(3)
C2 C3 1.401(3)
C2 C10 1.515(3)
C3 C4 1.375(3)
C3 H3 0.9500
C4 C5 1.386(3)
C4 H4 0.9500
C5 C6 1.400(3)
C5 H5 0.9500
C6 C7 1.532(3)
C7 C8 1.526(3)
C7 C9 1.532(3)
C7 H7 1.0000
C8 H8A 0.9800
C8 H8B 0.9800
C8 H8C 0.9800
C9 H9A 0.9800
C9 H9B 0.9800
C9 H9C 0.9800
C10 C11 1.516(4)
C10 C12 1.527(3)
C10 H10 1.0000
C11 H11A 0.9800
C11 H11B 0.9800
C11 H11C 0.9800
C12 H12A 0.9800
C12 H12B 0.9800
C12 H12C 0.9800
C13 C14 1.486(3)
C13 H13A 0.9800
C13 H13B 0.9800
C13 H13C 0.9800
C14 C15 1.489(3)
C15 C16 1.377(3)
C16 C17 1.393(3)
C16 H16 0.9500
C17 C18 1.369(3)
C17 H17 0.9500
C18 C19 1.390(3)
C18 H18 0.9500
C19 C20 1.501(3)
C20 H20A 0.9800
C20 H20B 0.9800
C20 H20C 0.9800

loop_
_geom_torsion_atom_site_label_1
_geom_torsion_atom_site_label_2
_geom_torsion_atom_site_label_3
_geom_torsion_atom_site_label_4
_geom_torsion
N2 Fe1 N1 C14 -10.37(15)
Cl2 Fe1 N1 C14 -127.25(15)
Cl1 Fe1 N1 C14 90.24(16)
N2 Fe1 N1 C1 172.58(17)
Cl2 Fe1 N1 C1 55.71(17)
Cl1 Fe1 N1 C1 -86.80(16)
N1 Fe1 N2 C19 -176.07(19)
Cl2 Fe1 N2 C19 -66.62(18)
Cl1 Fe1 N2 C19 72.31(18)
N1 Fe1 N2 C15 10.17(14)
Cl2 Fe1 N2 C15 119.61(14)
Cl1 Fe1 N2 C15 -101.46(14)
C14 N1 C1 C6 88.7(2)
Fe1 N1 C1 C6 -94.4(2)
C14 N1 C1 C2 -93.2(2)
Fe1 N1 C1 C2 83.7(2)
C6 C1 C2 C3 -2.2(3)
N1 C1 C2 C3 179.79(18)
C6 C1 C2 C10 176.7(2)
N1 C1 C2 C10 -1.3(3)
C1 C2 C3 C4 0.4(3)
C10 C2 C3 C4 -178.5(2)
C2 C3 C4 C5 1.7(3)
C3 C4 C5 C6 -2.3(3)
C2 C1 C6 C5 1.7(3)
N1 C1 C6 C5 179.69(18)
C2 C1 C6 C7 -178.17(19)
N1 C1 C6 C7 -0.2(3)
C4 C5 C6 C1 0.6(3)
C4 C5 C6 C7 -179.5(2)
C1 C6 C7 C8 120.8(2)
C5 C6 C7 C8 -59.1(3)
C1 C6 C7 C9 -115.9(2)
C5 C6 C7 C9 64.3(3)
C3 C2 C10 C11 -59.6(3)
C1 C2 C10 C11 121.5(2)
C3 C2 C10 C12 63.9(3)
C1 C2 C10 C12 -115.0(2)
C1 N1 C14 C13 5.5(3)
Fe1 N1 C14 C13 -171.67(17)
C1 N1 C14 C15 -174.03(18)
Fe1 N1 C14 C15 8.8(2)
C19 N2 C15 C16 -1.1(3)
Fe1 N2 C15 C16 173.18(17)
C19 N2 C15 C14 176.74(18)
Fe1 N2 C15 C14 -9.0(2)
N1 C14 C15 N2 0.3(3)
C13 C14 C15 N2 -179.30(19)
N1 C14 C15 C16 178.1(2)
C13 C14 C15 C16 -1.5(3)
N2 C15 C16 C17 2.0(3)
C14 C15 C16 C17 -175.6(2)
C15 C16 C17 C18 -1.3(4)
C16 C17 C18 C19 -0.3(4)
C15 N2 C19 C18 -0.6(3)
Fe1 N2 C19 C18 -174.05(16)
C15 N2 C19 C20 -179.19(19)
Fe1 N2 C19 C20 7.4(3)
C17 C18 C19 N2 1.3(3)
C17 C18 C19 C20 179.8(2)
